data_2205581
loop_
_publ_author_name
'Miminoshvili, Elguja B.'
'Miminoshvili, Ketevan E.'
'Sobolev, Alexandre N.'

_publ_section_title
;
 Diaquabis(dimethyl sulfoxide)bis(2,4-dinitrobenzoato)cobalt(II)
;
_journal_issue 4
_journal_name_full 'Acta Crystallographica Section E'
_journal_page_first m775
_journal_page_last m777
_journal_paper_doi 10.1107/S1600536805009050
_journal_volume 61
_journal_year 2005
_chemical_formula_iupac '[Co (C7 H3 N2 O6)2 (C2 H6 O S)2 (H2 O)2]'
_chemical_formula_moiety 'C18 H22 Co N4 O16 S2'
_chemical_formula_sum 'C18 H22 Co N4 O16 S2'
_chemical_formula_weight 673.45
_chemical_name_systematic
;
Diaquabis(dimethyl sulfoxide)bis(2,4-dinitrobenzoato)cobalt(II)
;
_space_group_IT_number 2
_symmetry_cell_setting triclinic
_symmetry_space_group_name_Hall '-P 1'
_symmetry_space_group_name_H-M 'P -1'
_atom_sites_solution_hydrogens geom
_atom_sites_solution_primary direct
_atom_sites_solution_secondary difmap
_audit_creation_method SHELXL-97
_cell_angle_alpha 75.5640(10)
_cell_angle_beta 80.4000(10)
_cell_angle_gamma 79.1370(10)
_cell_formula_units_Z 1
_cell_length_a 5.36200(10)
_cell_length_b 8.5764(2)
_cell_length_c 15.0992(4)
_cell_measurement_reflns_used 7974
_cell_measurement_temperature 153(2)
_cell_measurement_theta_max 37.48
_cell_measurement_theta_min 16.42
_cell_volume 655.13(3)
_computing_cell_refinement 'SAINT (Bruker, 1998)'
_computing_data_collection 'SMART (Bruker, 1998)'
_computing_data_reduction SAINT
_computing_molecular_graphics 'X-SEED (Barbour, 2001)'
_computing_publication_material SHELXTL
_computing_structure_refinement SHELXTL
_computing_structure_solution 'SHELXTL (Bruker, 1998)'
_diffrn_ambient_temperature 153(2)
_diffrn_measured_fraction_theta_full 0.970
_diffrn_measured_fraction_theta_max 0.970
_diffrn_measurement_device_type 'Bruker CCD'
_diffrn_measurement_method \w
_diffrn_radiation_monochromator graphite
_diffrn_radiation_source 'sealed tube'
_diffrn_radiation_type MoK\a
_diffrn_radiation_wavelength 0.71073
_diffrn_reflns_av_R_equivalents 0.0163
_diffrn_reflns_av_sigmaI/netI 0.0209
_diffrn_reflns_limit_h_max 9
_diffrn_reflns_limit_h_min -9
_diffrn_reflns_limit_k_max 14
_diffrn_reflns_limit_k_min -14
_diffrn_reflns_limit_l_max 25
_diffrn_reflns_limit_l_min -25
_diffrn_reflns_number 12953
_diffrn_reflns_theta_full 37.53
_diffrn_reflns_theta_max 37.53
_diffrn_reflns_theta_min 1.40
_diffrn_standards_decay_% 0.0
_diffrn_standards_number 0
_exptl_absorpt_coefficient_mu 0.900
_exptl_absorpt_correction_T_max 0.8769
_exptl_absorpt_correction_T_min 0.7617
_exptl_absorpt_correction_type multi-scan
_exptl_absorpt_process_details '(SADABS; Bruker, 1998)'
_exptl_crystal_colour 'pale pink'
_exptl_crystal_density_diffrn 1.707
_exptl_crystal_density_meas ?
_exptl_crystal_density_method .
_exptl_crystal_description prism
_exptl_crystal_F_000 345
_exptl_crystal_size_max 0.32
_exptl_crystal_size_mid 0.24
_exptl_crystal_size_min 0.15
_refine_diff_density_max 0.548
_refine_diff_density_min -0.296
_refine_ls_extinction_coef 0.0
_refine_ls_extinction_method none
_refine_ls_goodness_of_fit_ref 1.065
_refine_ls_hydrogen_treatment mixed
_refine_ls_matrix_type full
_refine_ls_number_parameters 222
_refine_ls_number_reflns 6696
_refine_ls_number_restraints 8
_refine_ls_restrained_S_all 1.064
_refine_ls_R_factor_all 0.0307
_refine_ls_R_factor_gt 0.0259
_refine_ls_shift/su_max 0.000
_refine_ls_shift/su_mean 0.000
_refine_ls_structure_factor_coef Fsqd
_refine_ls_weighting_details 'calc w = 1/[\s^2^(Fo^2^)+(0.0437P)^2^+0.0384P] where P = (Fo^2^+2Fc^2^)/3'
_refine_ls_weighting_scheme calc
_refine_ls_wR_factor_gt 0.0721
_refine_ls_wR_factor_ref 0.0747
_reflns_number_gt 5851
_reflns_number_total 6696
_reflns_threshold_expression I>2\s(I)
_cod_data_source_file rz6058.cif
_cod_data_source_block I
_cod_depositor_comments
;
The following automatic conversions were performed:
'_symmetry_cell_setting' value 'Triclinic' changed to 'triclinic'
according to '/home/saulius/struct/CIF-dictionaries/cif_core.dic'
dictionary named 'cif_core.dic' version 2.4.1 from 2010-06-29.

Automatic conversion script
Id: cif_fix_enum 1527 2010-12-29 10:47:43Z saulius 

The following automatic conversions were performed:

'_symmetry_cell_setting' value 'Triclinic' changed to 'triclinic'
according to /home/saulius/struct/CIF-dictionaries/cif_core.dic
dictionary named 'cif_core.dic' version 2.4.1 from 2010-06-29.

Automatic conversion script
Id: cif_fix_values 1715 2011-07-08 13:25:40Z adriana 
;
_cod_database_code 2205581
_cod_database_fobs_code 2205581

loop_
_symmetry_equiv_pos_as_xyz
'x, y, z'
'-x, -y, -z'

loop_
_atom_site_label
_atom_site_fract_x
_atom_site_fract_y
_atom_site_fract_z
_atom_site_U_iso_or_equiv
_atom_site_adp_type
_atom_site_calc_flag
_atom_site_refinement_flags
_atom_site_occupancy
_atom_site_disorder_assembly
_atom_site_disorder_group
_atom_site_type_symbol
Co 0.0000 0.0000 0.0000 0.01265(3) Uani d S 1 . . Co
O1 0.30797(10) -0.18267(7) 0.02924(4) 0.01751(9) Uani d D 1 . . O
H11 0.4586(18) -0.1670(16) 0.0142(9) 0.026 Uiso d D 1 . . H
H12 0.289(3) -0.2146(16) 0.0861(6) 0.026 Uiso d D 1 . . H
S1 0.06711(3) 0.25494(2) 0.110840(10) 0.01802(4) Uani d . 1 . . S
O11 0.18537(10) 0.16791(7) 0.03352(4) 0.01837(10) Uani d . 1 . . O
C11 0.2165(2) 0.13758(13) 0.20884(6) 0.02982(18) Uani d . 1 . . C
H111 0.1600 0.0306 0.2281 0.045 Uiso calc R 1 . . H
H112 0.1685 0.1944 0.2595 0.045 Uiso calc R 1 . . H
H113 0.4028 0.1234 0.1927 0.045 Uiso calc R 1 . . H
C12 0.23327(19) 0.42519(11) 0.08913(8) 0.02990(18) Uani d . 1 . . C
H121 0.1913 0.5002 0.0312 0.045 Uiso calc R 1 . . H
H122 0.4181 0.3871 0.0845 0.045 Uiso calc R 1 . . H
H123 0.1816 0.4817 0.1398 0.045 Uiso calc R 1 . . H
C1 0.32046(13) 0.20871(9) -0.28439(5) 0.01631(11) Uani d . 1 A . C
C2 0.45125(14) 0.34146(9) -0.31608(5) 0.01869(12) Uani d . 1 . . C
C3 0.62880(17) 0.35869(12) -0.39487(6) 0.02566(15) Uani d . 1 A . C
H3 0.7143 0.4512 -0.4154 0.031 Uiso calc R 1 . . H
C4 0.67522(16) 0.23507(12) -0.44198(6) 0.02541(15) Uani d D 1 . . C
C5 0.55359(17) 0.09882(11) -0.41314(6) 0.02371(14) Uani d . 1 A . C
H5 0.5923 0.0146 -0.4462 0.028 Uiso calc R 1 . . H
C6 0.37433(16) 0.08761(10) -0.33512(5) 0.02101(13) Uani d . 1 . . C
H6 0.2865 -0.0039 -0.3157 0.025 Uiso calc R 1 A . H
C7 0.12124(13) 0.18561(9) -0.19964(5) 0.01554(11) Uani d . 1 . . C
O71 0.18556(11) 0.06495(7) -0.13590(4) 0.01818(9) Uani d . 1 A . O
O72 -0.08717(11) 0.27853(7) -0.20392(4) 0.02126(10) Uani d . 1 A . O
N2 0.41205(14) 0.46879(9) -0.26312(5) 0.02266(12) Uani d . 1 . . N
O21 0.4560(2) 0.60522(10) -0.30499(6) 0.0423(2) Uani d . 1 . . O
O22 0.34005(13) 0.43121(9) -0.18051(5) 0.02552(12) Uani d . 1 . . O
N4 0.8495(11) 0.2602(6) -0.5292(3) 0.0329(10) Uani d PD 0.50 A 1 N
O41 0.908(2) 0.1482(12) -0.5695(8) 0.0408(16) Uani d PD 0.50 A 1 O
O42 0.9393(5) 0.3876(4) -0.55762(19) 0.0438(6) Uani d PD 0.50 A 1 O
N4' 0.8762(11) 0.2331(7) -0.5216(3) 0.0333(10) Uani d PD 0.50 A 2 N
O41' 0.875(2) 0.1365(11) -0.5693(7) 0.0322(9) Uani d PD 0.50 A 2 O
O42' 1.0222(6) 0.3333(4) -0.5353(2) 0.0602(9) Uani d PD 0.50 A 2 O

loop_
_atom_site_aniso_label
_atom_site_aniso_U_11
_atom_site_aniso_U_22
_atom_site_aniso_U_33
_atom_site_aniso_U_12
_atom_site_aniso_U_13
_atom_site_aniso_U_23
Co 0.01041(5) 0.01457(6) 0.01349(6) -0.00289(4) 0.00083(4) -0.00494(4)
O1 0.01223(19) 0.0198(2) 0.0190(2) -0.00218(16) 0.00090(16) -0.00390(18)
S1 0.01351(7) 0.01917(8) 0.02401(9) -0.00312(6) 0.00035(6) -0.01105(6)
O11 0.0151(2) 0.0234(2) 0.0198(2) -0.00734(18) 0.00235(17) -0.01053(19)
C11 0.0329(4) 0.0393(5) 0.0202(3) -0.0143(4) -0.0037(3) -0.0052(3)
C12 0.0273(4) 0.0202(3) 0.0470(5) -0.0072(3) -0.0051(4) -0.0135(3)
C1 0.0151(3) 0.0193(3) 0.0142(3) -0.0036(2) 0.0006(2) -0.0041(2)
C2 0.0184(3) 0.0210(3) 0.0169(3) -0.0061(2) 0.0015(2) -0.0050(2)
C3 0.0246(4) 0.0318(4) 0.0212(3) -0.0134(3) 0.0058(3) -0.0061(3)
C4 0.0220(3) 0.0368(4) 0.0170(3) -0.0087(3) 0.0062(3) -0.0078(3)
C5 0.0247(3) 0.0303(4) 0.0173(3) -0.0049(3) 0.0020(2) -0.0100(3)
C6 0.0225(3) 0.0239(3) 0.0179(3) -0.0070(3) 0.0027(2) -0.0080(2)
C7 0.0149(3) 0.0179(3) 0.0149(3) -0.0053(2) 0.0011(2) -0.0056(2)
O71 0.0174(2) 0.0194(2) 0.0154(2) -0.00218(17) 0.00232(17) -0.00293(17)
O72 0.0157(2) 0.0237(3) 0.0214(2) -0.00110(19) 0.00039(18) -0.0029(2)
N2 0.0217(3) 0.0219(3) 0.0260(3) -0.0069(2) 0.0004(2) -0.0082(2)
O21 0.0624(6) 0.0238(3) 0.0414(4) -0.0184(3) 0.0047(4) -0.0071(3)
O22 0.0243(3) 0.0313(3) 0.0242(3) -0.0074(2) 0.0026(2) -0.0136(2)
N4 0.0293(14) 0.049(2) 0.0183(10) -0.0074(14) 0.0081(9) -0.0097(13)
O41 0.040(3) 0.047(2) 0.0278(15) -0.0021(19) 0.0126(17) -0.0092(13)
O42 0.0404(13) 0.0642(18) 0.0285(9) -0.0284(11) 0.0142(8) -0.0105(10)
N4' 0.0310(16) 0.0387(13) 0.0265(14) -0.0102(14) 0.0135(14) -0.0080(11)
O41' 0.033(2) 0.0448(16) 0.0182(12) -0.0085(12) 0.0098(10) -0.0132(11)
O42' 0.0565(19) 0.068(2) 0.058(2) -0.0393(15) 0.0398(14) -0.0280(15)

loop_
_atom_type_symbol
_atom_type_description
_atom_type_scat_dispersion_real
_atom_type_scat_dispersion_imag
_atom_type_scat_source
C C 0.0033 0.0016 'International Tables Vol C Tables 4.2.6.8 and 6.1.1.4'
H H 0.0000 0.0000 'International Tables Vol C Tables 4.2.6.8 and 6.1.1.4'
N N 0.0061 0.0033 'International Tables Vol C Tables 4.2.6.8 and 6.1.1.4'
O O 0.0106 0.0060 'International Tables Vol C Tables 4.2.6.8 and 6.1.1.4'
S S 0.1246 0.1234 'International Tables Vol C Tables 4.2.6.8 and 6.1.1.4'
Co Co 0.3494 0.9721 'International Tables Vol C Tables 4.2.6.8 and 6.1.1.4'

loop_
_geom_angle_atom_site_label_1
_geom_angle_atom_site_label_2
_geom_angle_atom_site_label_3
_geom_angle_site_symmetry_1
_geom_angle_site_symmetry_3
_geom_angle
_geom_angle_publ_flag
O1 Co O1 2 . 180.0 no
O1 Co O11 2 . 89.17(2) no
O1 Co O11 . . 90.83(2) yes
O1 Co O11 2 2 90.83(2) no
O1 Co O11 . 2 89.17(2) yes
O11 Co O11 . 2 180.0 no
O11 Co O71 . . 87.36(2) yes
O11 Co O71 2 . 92.64(2) no
O11 Co O71 . 2 92.64(2) yes
O11 Co O71 2 2 87.36(2) no
O71 Co O71 . 2 180.0 no
O71 Co O1 2 . 91.50(2) no
O71 Co O1 . . 88.50(2) yes
O71 Co O1 2 2 88.50(2) no
O71 Co O1 . 2 91.50(2) yes
Co O1 H11 . . 122.6(9) no
Co O1 H12 . . 105.1(9) no
H11 O1 H12 . . 106.5(13) no
O11 S1 C11 . . 104.50(4) yes
O11 S1 C12 . . 104.12(4) yes
C11 S1 C12 . . 97.07(5) yes
S1 O11 Co . . 121.19(3) yes
S1 C11 H111 . . 109.5 no
S1 C11 H112 . . 109.5 no
H111 C11 H112 . . 109.5 no
S1 C11 H113 . . 109.5 no
H111 C11 H113 . . 109.5 no
H112 C11 H113 . . 109.5 no
S1 C12 H121 . . 109.5 no
S1 C12 H122 . . 109.5 no
H121 C12 H122 . . 109.5 no
S1 C12 H123 . . 109.5 no
H121 C12 H123 . . 109.5 no
H122 C12 H123 . . 109.5 no
C2 C1 C6 . . 117.36(7) no
C2 C1 C7 . . 125.23(6) no
C6 C1 C7 . . 117.40(6) no
C3 C2 C1 . . 123.21(7) no
C3 C2 N2 . . 116.90(7) no
C1 C2 N2 . . 119.84(6) no
C4 C3 C2 . . 116.91(8) no
C4 C3 H3 . . 121.5 no
C2 C3 H3 . . 121.5 no
C3 C4 C5 . . 122.55(7) no
C3 C4 N4 . . 116.45(15) no
C5 C4 N4 . . 120.87(15) no
C4 C5 C6 . . 118.76(8) no
C4 C5 H5 . . 120.6 no
C6 C5 H5 . . 120.6 no
C5 C6 C1 . . 121.18(7) no
C5 C6 H6 . . 119.4 no
C1 C6 H6 . . 119.4 no
O72 C7 O71 . . 128.43(7) no
O72 C7 C1 . . 117.16(6) no
O71 C7 C1 . . 114.20(6) no
C7 O71 Co . . 128.47(5) yes
O22 N2 O21 . . 124.54(8) no
O22 N2 C2 . . 117.82(7) no
O21 N2 C2 . . 117.64(7) no
O42 N4 O41 . . 121.8(6) no
O42 N4 C4 . . 120.1(2) no
O41 N4 C4 . . 118.0(6) no
N4 C4 N4' . . 10.1(6) no
C3 C4 N4' . . 121.58(15) no
C5 C4 N4' . . 115.63(16) no
O42' N4' O41' . . 126.6(6) no
O42' N4' C4 . . 116.2(2) no
O41' N4' C4 . . 117.2(5) no

loop_
_geom_bond_atom_site_label_1
_geom_bond_atom_site_label_2
_geom_bond_site_symmetry_2
_geom_bond_distance
_geom_bond_publ_flag
Co O1 . 2.0735(5) yes
Co O1 2 2.0735(5) no
Co O11 . 2.0949(5) yes
Co O11 2 2.0949(5) no
Co O71 . 2.1139(5) yes
Co O71 2 2.1139(5) no
O1 H11 . 0.829(9) no
O1 H12 . 0.829(9) no
S1 O11 . 1.5269(6) yes
S1 C11 . 1.7868(10) yes
S1 C12 . 1.7854(9) yes
C11 H111 . 0.98 no
C11 H112 . 0.98 no
C11 H113 . 0.98 no
C12 H121 . 0.98 no
C12 H122 . 0.98 no
C12 H123 . 0.98 no
C1 C2 . 1.3909(10) no
C1 C6 . 1.3995(11) no
C1 C7 . 1.5216(10) no
C2 C3 . 1.3896(11) no
C2 N2 . 1.4727(10) no
C3 C4 . 1.3818(13) no
C3 H3 . 0.95 no
C4 C5 . 1.3854(13) no
C4 N4 . 1.4756(14) no
C4 N4' . 1.4757(15) no
C5 C6 . 1.3862(11) no
C5 H5 . 0.95 no
C6 H6 . 0.95 no
C7 O71 . 1.2633(9) no
C7 O72 . 1.2453(9) no
N2 O21 . 1.2287(10) no
N2 O22 . 1.2226(10) no
N4 O41 . 1.2271(15) no
N4 O42 . 1.2269(15) no
N4' O41' . 1.2272(15) no
N4' O42' . 1.2270(15) no

loop_
_geom_hbond_atom_site_label_D
_geom_hbond_atom_site_label_H
_geom_hbond_atom_site_label_A
_geom_hbond_site_symmetry_A
_geom_hbond_distance_DH
_geom_hbond_distance_HA
_geom_hbond_distance_DA
_geom_hbond_angle_DHA
O1 H11 O11 2_655 0.829(9) 1.924(9) 2.7397(7) 167.9(13)
O1 H12 O72 2 0.829(9) 1.932(10) 2.6979(8) 153.3(13)
C12 H123 O72 2_565 0.98 2.42 3.3268(11) 154
C3 H3 O42 2_764 0.95 2.44 3.344(3) 158
C3 H3 O42' 2_764 0.95 2.43 3.377(3) 174

loop_
_geom_torsion_atom_site_label_1
_geom_torsion_atom_site_label_2
_geom_torsion_atom_site_label_3
_geom_torsion_atom_site_label_4
_geom_torsion
_geom_torsion_publ_flag
O1 Co O11 S1 -120.07(4) no
O71 Co O11 S1 151.48(4) no
C11 S1 O11 Co 96.60(5) no
C12 S1 O11 Co -162.09(5) no
C6 C1 C2 C3 0.35(12) no
C6 C1 C2 N2 -177.01(7) no
C7 C1 C2 C3 -178.87(8) no
C7 C1 C2 N2 3.76(11) no
C1 C2 C3 C4 -0.64(13) no
N2 C2 C3 C4 176.80(8) no
C2 C3 C4 C5 -0.26(14) no
C2 C3 C4 N4 175.6(3) no
C2 C3 C4 N4' -174.4(4) no
C3 C4 C5 C6 1.41(14) no
N4 C4 C5 C6 -174.3(4) no
N4' C4 C5 C6 175.9(4) no
C2 C1 C6 C5 0.85(12) no
C7 C1 C6 C5 -179.86(7) no
C4 C5 C6 C1 -1.71(13) no
C2 C1 C7 O71 -115.45(8) no
C2 C1 C7 O72 69.33(10) no
C6 C1 C7 O71 65.33(9) no
C6 C1 C7 O72 -109.90(8) no
O1 Co O71 C7 -173.10(6) no
O11 Co O71 C7 -82.20(6) no
C1 C7 O71 Co 171.35(5) no
O72 C7 O71 Co -14.07(12) no
C1 C2 N2 O21 -155.92(9) no
C1 C2 N2 O22 24.64(11) no
C3 C2 N2 O21 26.55(12) no
C3 C2 N2 O22 -152.89(8) no
C3 C4 N4 O41 175.2(7) no
C3 C4 N4 O42 -2.0(8) no
C5 C4 N4 O41 -8.9(8) no
C5 C4 N4 O42 174.0(4) no
C3 C4 N4' O41' -167.3(7) no
C3 C4 N4' O42' 10.0(8) no
C5 C4 N4' O41' 18.1(9) no
C5 C4 N4' O42' -164.6(5) no
